data_7200859
loop_
_publ_author_name
'Lepeltier, Marc'
'Hiltz, Jonathan'
'Lockwood, Tobias'
'B\'elanger-Gari\'epy, Francine'
'Perepichka, Dmitrii F.'

_publ_section_title
;
 Towards crystal engineering of solid-state polymerization in
 dibromothiophenes
;
_journal_issue 29
_journal_name_full 'Journal of Materials Chemistry'
_journal_page_first 5167
_journal_paper_doi 10.1039/b822997j
_journal_volume 19
_journal_year 2009
_chemical_compound_source 'Synthesized by the authors. See text'
_chemical_formula_moiety 'C8 H8 Br2 O2 S'
_chemical_formula_sum 'C8 H8 Br2 O2 S'
_chemical_formula_weight 328.02
_chemical_name_systematic
;
?
;
_space_group_IT_number 61
_symmetry_cell_setting orthorhombic
_symmetry_space_group_name_Hall '-P 2ac 2ab'
_symmetry_space_group_name_H-M 'P b c a'
_atom_sites_solution_hydrogens geom
_atom_sites_solution_primary direct
_atom_sites_solution_secondary difmap
_audit_creation_method SHELXL-97
_cell_angle_alpha 90.00
_cell_angle_beta 90.00
_cell_angle_gamma 90.00
_cell_formula_units_Z 8
_cell_length_a 8.7321(3)
_cell_length_b 14.2816(4)
_cell_length_c 16.6582(5)
_cell_measurement_reflns_used 22011
_cell_measurement_temperature 150(2)
_cell_measurement_theta_max 142.99
_cell_measurement_theta_min 8.15
_cell_volume 2077.42(11)
_computing_cell_refinement 'APEX2 (Bruker, 2006)'
_computing_data_collection 'APEX2 (Bruker, 2006)'
_computing_data_reduction 'SAINT (Bruker, 2006)'
_computing_molecular_graphics 'SHELXTL (Bruker, 1997)'
_computing_publication_material 'UdMX (local program)'
_computing_structure_refinement 'SHELXL97 (Sheldrick, 1997)'
_computing_structure_solution 'SHELXS97 (Sheldrick, 1997)'
_diffrn_ambient_temperature 150(2)
_diffrn_detector_area_resol_mean 5.5
_diffrn_measured_fraction_theta_full 0.998
_diffrn_measured_fraction_theta_max 0.998
_diffrn_measurement_device_type 'Bruker Smart 6000'
_diffrn_measurement_method \w
_diffrn_radiation_monochromator 'Montel 200 optics'
_diffrn_radiation_source 'Rotating Anode'
_diffrn_radiation_type CuK\a
_diffrn_radiation_wavelength 1.54178
_diffrn_reflns_av_R_equivalents 0.035
_diffrn_reflns_av_sigmaI/netI 0.0125
_diffrn_reflns_limit_h_max 10
_diffrn_reflns_limit_h_min -10
_diffrn_reflns_limit_k_max 17
_diffrn_reflns_limit_k_min -17
_diffrn_reflns_limit_l_max 20
_diffrn_reflns_limit_l_min -20
_diffrn_reflns_number 42435
_diffrn_reflns_theta_full 71.76
_diffrn_reflns_theta_max 71.76
_diffrn_reflns_theta_min 5.31
_diffrn_standards_decay_% 0.00
_diffrn_standards_number 5
_exptl_absorpt_coefficient_mu 11.515
_exptl_absorpt_correction_T_max 1.0000
_exptl_absorpt_correction_T_min 0.6200
_exptl_absorpt_correction_type multi-scan
_exptl_absorpt_process_details 'Sadabs (Sheldrick,2004)'
_exptl_crystal_colour Colorless
_exptl_crystal_density_diffrn 2.098
_exptl_crystal_density_method 'not measured'
_exptl_crystal_description chunk
_exptl_crystal_F_000 1264
_exptl_crystal_size_max 0.08
_exptl_crystal_size_mid 0.08
_exptl_crystal_size_min 0.03
_refine_diff_density_max 0.380
_refine_diff_density_min -0.790
_refine_diff_density_rms 0.121
_refine_ls_extinction_method none
_refine_ls_goodness_of_fit_ref 1.186
_refine_ls_hydrogen_treatment constr
_refine_ls_matrix_type full
_refine_ls_number_parameters 120
_refine_ls_number_reflns 2026
_refine_ls_number_restraints 0
_refine_ls_restrained_S_all 1.186
_refine_ls_R_factor_all 0.0234
_refine_ls_R_factor_gt 0.0226
_refine_ls_shift/su_max 0.001
_refine_ls_shift/su_mean 0.000
_refine_ls_structure_factor_coef Fsqd
_refine_ls_weighting_details 'calc w=1/[\s^2^(Fo^2^)+(0.0391P)^2^+0.8160P] where P=(Fo^2^+2Fc^2^)/3'
_refine_ls_weighting_scheme calc
_refine_ls_wR_factor_gt 0.0628
_refine_ls_wR_factor_ref 0.0638
_reflns_number_gt 1949
_reflns_number_total 2026
_reflns_threshold_expression I>2\s(I)
_cod_data_source_file b822997j.txt
_cod_data_source_block 4A
_cod_depositor_comments
;
The following automatic conversions were performed:
'_symmetry_cell_setting' value 'Orthorhombic' changed to 'orthorhombic'
according to '/home/saulius/struct/CIF-dictionaries/cif_core.dic'
dictionary named 'cif_core.dic' version 2.4.1 from
2010-06-29.

'_geom_angle_publ_flag' value 'Y' changed to 'y' according to
'/home/saulius/struct/CIF-dictionaries/cif_core.dic' dictionary named
'cif_core.dic' version 2.4.1 from 2010-06-29 (21
time).

'_geom_bond_publ_flag' value 'Y' changed to 'y' according to
'/home/saulius/struct/CIF-dictionaries/cif_core.dic' dictionary named
'cif_core.dic' version 2.4.1 from 2010-06-29 (14
times).

'_geom_torsion_publ_flag' value 'Y' changed to 'y' according to
'/home/saulius/struct/CIF-dictionaries/cif_core.dic' dictionary named
'cif_core.dic' version 2.4.1 from 2010-06-29 (28 times).

Automatic conversion script
Id: cif_fix_enum 1527 2010-12-29 10:47:43Z saulius 
;
_cod_original_sg_symbol_H-M Pbca
_cod_database_code 7200859

loop_
_symmetry_equiv_pos_as_xyz
'x, y, z'
'-x+1/2, -y, z+1/2'
'-x, y+1/2, -z+1/2'
'x+1/2, -y+1/2, -z'
'-x, -y, -z'
'x-1/2, y, -z-1/2'
'x, -y-1/2, z-1/2'
'-x-1/2, y-1/2, z'

loop_
_atom_site_label
_atom_site_type_symbol
_atom_site_fract_x
_atom_site_fract_y
_atom_site_fract_z
_atom_site_U_iso_or_equiv
_atom_site_adp_type
_atom_site_occupancy
_atom_site_symmetry_multiplicity
_atom_site_calc_flag
_atom_site_refinement_flags
_atom_site_disorder_assembly
_atom_site_disorder_group
Br2 Br 0.59048(3) 0.742365(17) 0.260281(14) 0.02997(10) Uani 1 1 d . . .
Br5 Br 0.17985(3) 0.412388(16) 0.340424(15) 0.03568(10) Uani 1 1 d . . .
S1 S 0.40120(7) 0.55642(4) 0.25940(3) 0.03109(14) Uani 1 1 d . . .
O3 O 0.42544(18) 0.73233(10) 0.43749(9) 0.0275(3) Uani 1 1 d . . .
O4 O 0.21705(19) 0.57930(10) 0.47114(9) 0.0301(3) Uani 1 1 d . . .
C2 C 0.4615(2) 0.65512(14) 0.30970(12) 0.0265(4) Uani 1 1 d . . .
C3 C 0.3982(2) 0.66241(14) 0.38395(12) 0.0252(4) Uani 1 1 d . . .
C4 C 0.2965(2) 0.58657(14) 0.40139(13) 0.0264(4) Uani 1 1 d . . .
C5 C 0.2883(3) 0.52504(15) 0.33975(12) 0.0291(4) Uani 1 1 d . . .
C6 C 0.3466(3) 0.81497(17) 0.55495(14) 0.0349(5) Uani 1 1 d . . .
H6A H 0.4398 0.7955 0.5831 0.052 Uiso 1 1 calc R . .
H6B H 0.2640 0.8245 0.5939 0.052 Uiso 1 1 calc R . .
H6C H 0.3660 0.8736 0.5262 0.052 Uiso 1 1 calc R . .
C7 C 0.3003(3) 0.73989(15) 0.49578(13) 0.0273(4) Uani 1 1 d . . .
H7 H 0.2059 0.7610 0.4670 0.033 Uiso 1 1 calc R . .
C8 C 0.2692(3) 0.64428(15) 0.53338(13) 0.0293(4) Uani 1 1 d . . .
H8 H 0.1837 0.6520 0.5728 0.035 Uiso 1 1 calc R . .
C9 C 0.4033(3) 0.60058(17) 0.57746(15) 0.0388(6) Uani 1 1 d . . .
H9A H 0.3744 0.5382 0.5968 0.058 Uiso 1 1 calc R . .
H9B H 0.4316 0.6401 0.6232 0.058 Uiso 1 1 calc R . .
H9C H 0.4908 0.5951 0.5409 0.058 Uiso 1 1 calc R . .

loop_
_atom_site_aniso_label
_atom_site_aniso_U_11
_atom_site_aniso_U_22
_atom_site_aniso_U_33
_atom_site_aniso_U_23
_atom_site_aniso_U_13
_atom_site_aniso_U_12
Br2 0.03127(16) 0.03320(15) 0.02545(15) 0.00283(8) 0.00434(8) 0.00346(8)
Br5 0.03846(16) 0.02411(15) 0.04448(17) -0.00011(9) -0.00758(10) -0.00003(9)
S1 0.0392(3) 0.0281(3) 0.0259(3) -0.00378(19) -0.0002(2) 0.0058(2)
O3 0.0299(8) 0.0292(7) 0.0233(7) -0.0027(6) 0.0043(6) -0.0029(6)
O4 0.0328(8) 0.0316(8) 0.0260(7) 0.0003(6) 0.0017(7) -0.0047(6)
C2 0.0267(10) 0.0277(10) 0.0252(9) -0.0001(8) 0.0008(8) 0.0028(8)
C3 0.0254(10) 0.0253(10) 0.0249(10) -0.0002(8) -0.0027(8) 0.0033(8)
C4 0.0278(10) 0.0253(10) 0.0261(10) 0.0035(8) -0.0019(8) 0.0029(8)
C5 0.0329(11) 0.0243(10) 0.0300(11) 0.0012(8) -0.0038(9) 0.0027(9)
C6 0.0413(13) 0.0350(12) 0.0283(10) -0.0053(9) 0.0065(10) -0.0021(10)
C7 0.0262(10) 0.0314(11) 0.0244(10) -0.0014(8) 0.0043(8) 0.0013(8)
C8 0.0316(11) 0.0311(10) 0.0251(10) -0.0016(8) 0.0023(9) 0.0002(9)
C9 0.0439(14) 0.0375(13) 0.0351(13) 0.0032(10) -0.0070(11) 0.0019(10)

loop_
_atom_type_symbol
_atom_type_description
_atom_type_scat_dispersion_real
_atom_type_scat_dispersion_imag
_atom_type_scat_source
C C 0.0181 0.0091 'International Tables Vol C Tables 4.2.6.8 and 6.1.1.4'
H H 0.0000 0.0000 'International Tables Vol C Tables 4.2.6.8 and 6.1.1.4'
O O 0.0492 0.0322 'International Tables Vol C Tables 4.2.6.8 and 6.1.1.4'
S S 0.3331 0.5567 'International Tables Vol C Tables 4.2.6.8 and 6.1.1.4'
Br Br -0.6763 1.2805 'International Tables Vol C Tables 4.2.6.8 and 6.1.1.4'

loop_
_geom_angle_atom_site_label_1
_geom_angle_atom_site_label_2
_geom_angle_atom_site_label_3
_geom_angle_site_symmetry_1
_geom_angle_site_symmetry_2
_geom_angle_site_symmetry_3
_geom_angle
_geom_angle_publ_flag
C5 S1 C2 . . . 90.58(10) y
C3 O3 C7 . . . 110.97(16) y
C4 O4 C8 . . . 113.51(16) y
C3 C2 S1 . . . 112.38(16) y
C3 C2 BR2 . . . 126.50(16) y
S1 C2 BR2 . . . 121.02(12) y
C2 C3 O3 . . . 125.57(19) y
C2 C3 C4 . . . 112.31(19) y
O3 C3 C4 . . . 122.12(18) y
C5 C4 O4 . . . 124.9(2) y
C5 C4 C3 . . . 111.8(2) y
O4 C4 C3 . . . 123.30(19) y
C4 C5 S1 . . . 112.98(18) y
C4 C5 BR5 . . . 125.59(17) y
S1 C5 BR5 . . . 121.29(12) y
C7 C6 H6A . . . 109.5 ?
C7 C6 H6B . . . 109.5 ?
H6A C6 H6B . . . 109.5 ?
C7 C6 H6C . . . 109.5 ?
H6A C6 H6C . . . 109.5 ?
H6B C6 H6C . . . 109.5 ?
O3 C7 C6 . . . 106.54(18) y
O3 C7 C8 . . . 109.79(17) y
C6 C7 C8 . . . 114.49(18) y
O3 C7 H7 . . . 108.6 ?
C6 C7 H7 . . . 108.6 ?
C8 C7 H7 . . . 108.6 ?
O4 C8 C9 . . . 108.78(18) y
O4 C8 C7 . . . 109.37(17) y
C9 C8 C7 . . . 115.4(2) y
O4 C8 H8 . . . 107.7 ?
C9 C8 H8 . . . 107.7 ?
C7 C8 H8 . . . 107.7 ?
C8 C9 H9A . . . 109.5 ?
C8 C9 H9B . . . 109.5 ?
H9A C9 H9B . . . 109.5 ?
C8 C9 H9C . . . 109.5 ?
H9A C9 H9C . . . 109.5 ?
H9B C9 H9C . . . 109.5 ?

loop_
_geom_bond_atom_site_label_1
_geom_bond_atom_site_label_2
_geom_bond_site_symmetry_1
_geom_bond_site_symmetry_2
_geom_bond_distance
_geom_bond_publ_flag
Br2 C2 . . 1.870(2) y
Br5 C5 . . 1.867(2) y
S1 C5 . . 1.722(2) y
S1 C2 . . 1.722(2) y
O3 C3 . . 1.360(2) y
O3 C7 . . 1.466(3) y
O4 C4 . . 1.357(3) y
O4 C8 . . 1.464(3) y
C2 C3 . . 1.359(3) y
C3 C4 . . 1.430(3) y
C4 C5 . . 1.353(3) y
C6 C7 . . 1.512(3) y
C6 H6a . . 0.98 ?
C6 H6b . . 0.98 ?
C6 H6c . . 0.98 ?
C7 C8 . . 1.527(3) y
C7 H7 . . 1 ?
C8 C9 . . 1.517(3) y
C8 H8 . . 1 ?
C9 H9a . . 0.98 ?
C9 H9b . . 0.98 ?
C9 H9c . . 0.98 ?

loop_
_geom_torsion_atom_site_label_1
_geom_torsion_atom_site_label_2
_geom_torsion_atom_site_label_3
_geom_torsion_atom_site_label_4
_geom_torsion_site_symmetry_1
_geom_torsion_site_symmetry_2
_geom_torsion_site_symmetry_3
_geom_torsion_site_symmetry_4
_geom_torsion
_geom_torsion_publ_flag
C5 S1 C2 C3 . . . . 0.24(17) y
C5 S1 C2 BR2 . . . . -176.25(14) y
S1 C2 C3 O3 . . . . 179.40(16) y
BR2 C2 C3 O3 . . . . -4.3(3) y
S1 C2 C3 C4 . . . . -0.4(2) y
BR2 C2 C3 C4 . . . . 175.86(15) y
C7 O3 C3 C2 . . . . 157.9(2) y
C7 O3 C3 C4 . . . . -22.3(3) y
C8 O4 C4 C5 . . . . 168.6(2) y
C8 O4 C4 C3 . . . . -12.5(3) y
C2 C3 C4 C5 . . . . 0.4(3) y
O3 C3 C4 C5 . . . . -179.42(19) y
C2 C3 C4 O4 . . . . -178.62(19) y
O3 C3 C4 O4 . . . . 1.6(3) y
O4 C4 C5 S1 . . . . 178.78(16) y
C3 C4 C5 S1 . . . . -0.2(2) y
O4 C4 C5 BR5 . . . . -5.5(3) y
C3 C4 C5 BR5 . . . . 175.52(15) y
C2 S1 C5 C4 . . . . -0.02(18) y
C2 S1 C5 BR5 . . . . -175.94(14) y
C3 O3 C7 C6 . . . . 176.57(18) y
C3 O3 C7 C8 . . . . 52.1(2) y
C4 O4 C8 C9 . . . . -84.9(2) y
C4 O4 C8 C7 . . . . 42.0(2) y
O3 C7 C8 O4 . . . . -63.5(2) y
C6 C7 C8 O4 . . . . 176.76(19) y
O3 C7 C8 C9 . . . . 59.5(2) y
C6 C7 C8 C9 . . . . -60.2(3) y
